data_1009058
loop_
_publ_author_name
'Bertaut, E. F.'
'Blum, P.'

_publ_section_title
;
 Existence et structure d'une nouvelle phase dans le systeme Mo-B
;
_journal_coden_ASTM ACCRA9
_journal_issue 1
_journal_name_full 'Acta Crystallographica'
_journal_page_first 72
_journal_page_last 72
_journal_paper_doi 10.1107/s0365110x51000180
_journal_volume 4
_journal_year 1951
_chemical_formula_structural 'Mo B2'
_chemical_formula_sum 'B2 Mo'
_chemical_name_systematic 'Molybdenum boride'
_space_group_IT_number 191
_symmetry_cell_setting hexagonal
_symmetry_Int_Tables_number 191
_symmetry_space_group_name_Hall '-P 6 2'
_symmetry_space_group_name_H-M 'P 6/m m m'
_cell_angle_alpha 90
_cell_angle_beta 90
_cell_angle_gamma 120
_cell_formula_units_Z 1
_cell_length_a 3.05
_cell_length_b 3.05
_cell_length_c 3.113
_cell_volume 25.1
_cod_database_code 1009058

loop_
_symmetry_equiv_pos_as_xyz
x,y,z
-y,x-y,z
y-x,-x,z
y,x,z
x-y,-y,z
-x,y-x,z
-x,-y,z
y,y-x,z
x-y,x,z
-y,-x,z
y-x,y,z
x,x-y,z
-x,-y,-z
y,y-x,-z
x-y,x,-z
-y,-x,-z
y-x,y,-z
x,x-y,-z
x,y,-z
-y,x-y,-z
y-x,-x,-z
y,x,-z
x-y,-y,-z
-x,y-x,-z

loop_
_atom_site_label
_atom_site_type_symbol
_atom_site_symmetry_multiplicity
_atom_site_Wyckoff_symbol
_atom_site_fract_x
_atom_site_fract_y
_atom_site_fract_z
_atom_site_occupancy
_atom_site_attached_hydrogens
_atom_site_calc_flag
Mo1 Mo6+ 1 a 0. 0. 0. 1. 0 d
B1 B3- 2 d 0.3333 0.6667 0.5 1. 0 d

loop_
_atom_type_symbol
_atom_type_oxidation_number
Mo6+ 6.000
B3- -3.000
